data_2213543
loop_
_publ_author_name
'Weber, Edwin'
'Langer, Joachim'
'Seichter, Wilhelm'

_publ_section_title
;
 Tri-<i>tert</i>-butyl 3,3',3''-(aminomethanetriyl)tripropanoate
;
_journal_coeditor_code SI2006
_journal_issue 5
_journal_name_full 'Acta Crystallographica Section E'
_journal_page_first o2064
_journal_page_last o2065
_journal_paper_doi 10.1107/S1600536807012615
_journal_volume 63
_journal_year 2007
_chemical_formula_iupac 'C22 H41 N O6'
_chemical_formula_moiety 'C22 H41 N O6'
_chemical_formula_sum 'C22 H41 N O6'
_chemical_formula_weight 415.56
_chemical_name_systematic
;
Tri-tert-butyl 3,3',3"-(aminomethanetriyl)tripropanoate
;
_space_group_IT_number 33
_symmetry_cell_setting orthorhombic
_symmetry_space_group_name_Hall 'P 2c -2n'
_symmetry_space_group_name_H-M 'P n a 21'
_atom_sites_solution_hydrogens geom
_atom_sites_solution_primary direct
_atom_sites_solution_secondary difmap
_audit_creation_method SHELXL-97
_cell_angle_alpha 90.00
_cell_angle_beta 90.00
_cell_angle_gamma 90.00
_cell_formula_units_Z 4
_cell_length_a 11.6788(4)
_cell_length_b 20.0635(7)
_cell_length_c 10.4288(4)
_cell_measurement_reflns_used 9475
_cell_measurement_temperature 93(2)
_cell_measurement_theta_max 32.48
_cell_measurement_theta_min 3.31
_cell_volume 2443.65(15)
_computing_cell_refinement 'SAINT-NT (Bruker, 2004)'
_computing_data_collection 'SMART (Bruker, 2004)'
_computing_data_reduction SAINT
_computing_molecular_graphics 'ORTEP-3 for Windows (Farrugia, 1997)'
_computing_publication_material SHELXL97
_computing_structure_refinement 'SHELXL97 (Sheldrick, 1997)'
_computing_structure_solution 'SHELXS97 (Sheldrick, 1997)'
_diffrn_ambient_temperature 93(2)
_diffrn_measured_fraction_theta_full 0.999
_diffrn_measured_fraction_theta_max 0.999
_diffrn_measurement_device_type 'Bruker SMART CCD area-detector'
_diffrn_measurement_method '\f and \w'
_diffrn_radiation_monochromator graphite
_diffrn_radiation_source 'fine-focus sealed tube'
_diffrn_radiation_type MoK\a
_diffrn_radiation_wavelength 0.71073
_diffrn_reflns_av_R_equivalents 0.0291
_diffrn_reflns_av_sigmaI/netI 0.0182
_diffrn_reflns_limit_h_max 17
_diffrn_reflns_limit_h_min -17
_diffrn_reflns_limit_k_max 30
_diffrn_reflns_limit_k_min -30
_diffrn_reflns_limit_l_max 15
_diffrn_reflns_limit_l_min -15
_diffrn_reflns_number 43711
_diffrn_reflns_theta_full 32.61
_diffrn_reflns_theta_max 32.61
_diffrn_reflns_theta_min 2.02
_diffrn_standards_decay_% 0
_diffrn_standards_interval_count 0
_diffrn_standards_interval_time 0
_diffrn_standards_number 0
_exptl_absorpt_coefficient_mu 0.081
_exptl_absorpt_correction_T_max 0.9704
_exptl_absorpt_correction_T_min 0.8951
_exptl_absorpt_correction_type multi-scan
_exptl_absorpt_process_details '(SADABS; Blessing, 1995; Sheldrick, 2002)'
_exptl_crystal_colour colourless
_exptl_crystal_density_diffrn 1.130
_exptl_crystal_density_method 'not measured'
_exptl_crystal_description irregular
_exptl_crystal_F_000 912
_exptl_crystal_size_max 0.53
_exptl_crystal_size_mid 0.47
_exptl_crystal_size_min 0.38
_refine_diff_density_max 0.384
_refine_diff_density_min -0.358
_refine_ls_extinction_method none
_refine_ls_goodness_of_fit_ref 1.119
_refine_ls_hydrogen_treatment mixed
_refine_ls_matrix_type full
_refine_ls_number_parameters 280
_refine_ls_number_reflns 4672
_refine_ls_number_restraints 3
_refine_ls_restrained_S_all 1.118
_refine_ls_R_factor_all 0.0404
_refine_ls_R_factor_gt 0.0339
_refine_ls_shift/su_max 0.000
_refine_ls_shift/su_mean 0.000
_refine_ls_structure_factor_coef Fsqd
_refine_ls_weighting_details 'w=1/[\s^2^(Fo^2^)+(0.0693P)^2^+0.1594P] where P=(Fo^2^+2Fc^2^)/3'
_refine_ls_weighting_scheme calc
_refine_ls_wR_factor_gt 0.0917
_refine_ls_wR_factor_ref 0.1112
_reflns_number_gt 4424
_reflns_number_total 4672
_reflns_threshold_expression I>2\s(I)
_cod_data_source_file si2006.cif
_cod_data_source_block I
_cod_database_code 2213543
_cod_database_fobs_code 2213543

loop_
_symmetry_equiv_pos_as_xyz
'x, y, z'
'-x, -y, z+1/2'
'x+1/2, -y+1/2, z'
'-x+1/2, y+1/2, z+1/2'

loop_
_atom_site_type_symbol
_atom_site_label
_atom_site_fract_x
_atom_site_fract_y
_atom_site_fract_z
_atom_site_U_iso_or_equiv
_atom_site_adp_type
_atom_site_calc_flag
_atom_site_refinement_flags
_atom_site_occupancy
O O1 0.71645(9) 1.13598(6) 0.49365(13) 0.0258(2) Uani d . 1
O O2 0.88774(8) 1.17438(4) 0.42331(10) 0.01796(18) Uani d . 1
O O3 1.02594(8) 0.84268(5) 0.49501(10) 0.01904(19) Uani d . 1
O O4 0.84484(9) 0.80893(5) 0.45480(11) 0.0221(2) Uani d . 1
O O5 0.76883(9) 0.93161(5) 1.10724(12) 0.0246(2) Uani d . 1
O O6 0.64587(8) 1.01871(5) 1.11718(11) 0.01821(18) Uani d . 1
N N1 1.00273(9) 1.03308(5) 0.80514(12) 0.01568(19) Uani d D 1
H H1A 0.9800(16) 1.0706(7) 0.838(2) 0.020(5) Uiso d D 1
H H1B 1.0533(16) 1.0422(11) 0.7480(19) 0.033(6) Uiso d D 1
C C1 0.90330(9) 0.99912(5) 0.74594(11) 0.01214(19) Uani d . 1
C C2 0.82901(10) 1.04714(6) 0.66548(12) 0.0140(2) Uani d . 1
H H2A 0.7615 1.0224 0.6332 0.017 Uiso calc R 1
H H2B 0.8007 1.0832 0.7221 0.017 Uiso calc R 1
C C3 0.89074(11) 1.07866(6) 0.55161(13) 0.0156(2) Uani d . 1
H H3A 0.9640 1.0981 0.5813 0.019 Uiso calc R 1
H H3B 0.9087 1.0436 0.4879 0.019 Uiso calc R 1
C C4 0.81992(11) 1.13233(6) 0.48821(13) 0.0160(2) Uani d . 1
C C5 0.83965(12) 1.23019(6) 0.34848(14) 0.0207(2) Uani d . 1
C C6 0.77366(17) 1.27715(8) 0.43564(18) 0.0332(4) Uani d . 1
H H6A 0.8207 1.2883 0.5104 0.050 Uiso calc R 1
H H6B 0.7029 1.2555 0.4641 0.050 Uiso calc R 1
H H6C 0.7548 1.3180 0.3886 0.050 Uiso calc R 1
C C7 0.94701(15) 1.26358(9) 0.29665(19) 0.0334(4) Uani d . 1
H H7A 0.9929 1.2308 0.2495 0.050 Uiso calc R 1
H H7B 0.9920 1.2814 0.3681 0.050 Uiso calc R 1
H H7C 0.9253 1.3000 0.2389 0.050 Uiso calc R 1
C C8 0.76734(13) 1.20312(8) 0.23886(15) 0.0240(3) Uani d . 1
H H8A 0.6992 1.1811 0.2737 0.036 Uiso calc R 1
H H8B 0.8123 1.1709 0.1894 0.036 Uiso calc R 1
H H8C 0.7439 1.2399 0.1829 0.036 Uiso calc R 1
C C9 0.95388(10) 0.94257(6) 0.66458(12) 0.0138(2) Uani d . 1
H H9A 1.0060 0.9624 0.6001 0.017 Uiso calc R 1
H H9B 1.0006 0.9137 0.7211 0.017 Uiso calc R 1
C C10 0.86702(11) 0.89906(6) 0.59504(13) 0.0169(2) Uani d . 1
H H10A 0.8182 0.8762 0.6590 0.020 Uiso calc R 1
H H10B 0.8170 0.9277 0.5418 0.020 Uiso calc R 1
C C11 0.92349(11) 0.84753(6) 0.51060(12) 0.0149(2) Uani d . 1
C C12 0.87898(14) 0.75464(7) 0.36632(15) 0.0249(3) Uani d . 1
C C13 0.9509(2) 0.70344(7) 0.43880(18) 0.0364(4) Uani d . 1
H H13A 0.9082 0.6876 0.5137 0.055 Uiso calc R 1
H H13B 1.0226 0.7241 0.4670 0.055 Uiso calc R 1
H H13C 0.9680 0.6657 0.3822 0.055 Uiso calc R 1
C C14 0.76364(17) 0.72598(11) 0.3260(2) 0.0415(5) Uani d . 1
H H14A 0.7184 0.7607 0.2836 0.062 Uiso calc R 1
H H14B 0.7226 0.7100 0.4020 0.062 Uiso calc R 1
H H14C 0.7758 0.6888 0.2666 0.062 Uiso calc R 1
C C15 0.93975(14) 0.78322(7) 0.24923(15) 0.0248(3) Uani d . 1
H H15A 1.0153 0.8000 0.2745 0.037 Uiso calc R 1
H H15B 0.8942 0.8198 0.2135 0.037 Uiso calc R 1
H H15C 0.9489 0.7482 0.1845 0.037 Uiso calc R 1
C C16 0.83175(10) 0.96871(6) 0.85491(12) 0.01396(19) Uani d . 1
H H16A 0.7691 0.9422 0.8165 0.017 Uiso calc R 1
H H16B 0.8810 0.9377 0.9039 0.017 Uiso calc R 1
C C17 0.77928(10) 1.01878(6) 0.94868(13) 0.0149(2) Uani d . 1
H H17A 0.8383 1.0514 0.9752 0.018 Uiso calc R 1
H H17B 0.7168 1.0435 0.9055 0.018 Uiso calc R 1
C C18 0.73252(10) 0.98380(6) 1.06565(13) 0.0156(2) Uani d . 1
C C19 0.57668(11) 0.99105(7) 1.22318(14) 0.0191(2) Uani d . 1
C C20 0.49627(14) 1.04884(9) 1.25406(19) 0.0314(4) Uani d . 1
H H20A 0.4534 1.0612 1.1769 0.047 Uiso calc R 1
H H20B 0.5411 1.0872 1.2836 0.047 Uiso calc R 1
H H20C 0.4427 1.0353 1.3215 0.047 Uiso calc R 1
C C21 0.64938(14) 0.97396(10) 1.34016(15) 0.0287(3) Uani d . 1
H H21A 0.6989 1.0118 1.3612 0.043 Uiso calc R 1
H H21B 0.6967 0.9348 1.3213 0.043 Uiso calc R 1
H H21C 0.5992 0.9642 1.4131 0.043 Uiso calc R 1
C C22 0.51039(13) 0.93122(8) 1.17232(17) 0.0262(3) Uani d . 1
H H22A 0.5633 0.8940 1.1578 0.039 Uiso calc R 1
H H22B 0.4730 0.9432 1.0914 0.039 Uiso calc R 1
H H22C 0.4522 0.9180 1.2351 0.039 Uiso calc R 1

loop_
_atom_site_aniso_label
_atom_site_aniso_U_11
_atom_site_aniso_U_22
_atom_site_aniso_U_33
_atom_site_aniso_U_12
_atom_site_aniso_U_13
_atom_site_aniso_U_23
O1 0.0178(4) 0.0286(5) 0.0311(6) 0.0030(4) 0.0028(4) 0.0124(4)
O2 0.0195(4) 0.0153(4) 0.0191(4) -0.0013(3) 0.0000(3) 0.0060(3)
O3 0.0204(4) 0.0167(4) 0.0200(5) 0.0025(3) 0.0007(4) -0.0024(3)
O4 0.0241(4) 0.0198(4) 0.0226(5) -0.0084(3) 0.0055(4) -0.0102(4)
O5 0.0296(5) 0.0247(5) 0.0194(5) 0.0106(4) 0.0058(4) 0.0065(4)
O6 0.0180(4) 0.0166(4) 0.0200(5) 0.0019(3) 0.0059(3) 0.0022(3)
N1 0.0160(4) 0.0158(4) 0.0153(5) -0.0027(3) -0.0002(4) -0.0024(4)
C1 0.0136(4) 0.0108(4) 0.0120(5) -0.0001(3) 0.0000(4) -0.0013(4)
C2 0.0162(4) 0.0121(4) 0.0137(5) 0.0015(4) 0.0015(4) 0.0010(4)
C3 0.0175(5) 0.0142(4) 0.0151(5) 0.0007(4) 0.0005(4) 0.0023(4)
C4 0.0197(5) 0.0134(5) 0.0149(5) 0.0000(4) 0.0010(4) 0.0020(4)
C5 0.0290(6) 0.0141(5) 0.0189(6) 0.0005(4) 0.0002(5) 0.0050(4)
C6 0.0530(10) 0.0177(6) 0.0288(8) 0.0100(6) 0.0019(7) -0.0010(6)
C7 0.0390(8) 0.0278(7) 0.0333(8) -0.0121(6) 0.0002(7) 0.0137(7)
C8 0.0284(6) 0.0241(6) 0.0195(6) 0.0035(5) -0.0023(5) 0.0040(5)
C9 0.0150(4) 0.0118(4) 0.0147(5) 0.0007(3) -0.0012(4) -0.0024(4)
C10 0.0167(5) 0.0151(5) 0.0189(6) -0.0012(4) 0.0010(4) -0.0059(4)
C11 0.0208(5) 0.0103(4) 0.0136(5) -0.0017(4) 0.0015(4) -0.0006(4)
C12 0.0361(7) 0.0173(5) 0.0212(6) -0.0092(5) 0.0074(5) -0.0098(5)
C13 0.0669(12) 0.0141(5) 0.0284(8) -0.0007(6) 0.0111(8) -0.0034(5)
C14 0.0462(10) 0.0417(9) 0.0365(10) -0.0268(8) 0.0111(8) -0.0214(8)
C15 0.0318(7) 0.0238(6) 0.0189(6) -0.0048(5) 0.0046(5) -0.0051(5)
C16 0.0161(4) 0.0128(4) 0.0129(5) 0.0001(4) 0.0015(4) -0.0002(4)
C17 0.0153(5) 0.0153(5) 0.0139(5) 0.0007(4) 0.0016(4) 0.0002(4)
C18 0.0156(5) 0.0176(5) 0.0135(5) 0.0002(4) -0.0001(4) -0.0010(4)
C19 0.0181(5) 0.0216(5) 0.0175(6) 0.0003(4) 0.0049(4) 0.0010(4)
C20 0.0289(7) 0.0286(7) 0.0368(9) 0.0077(6) 0.0166(7) 0.0027(6)
C21 0.0296(7) 0.0414(8) 0.0153(6) 0.0003(6) 0.0006(5) -0.0018(6)
C22 0.0260(6) 0.0267(7) 0.0259(7) -0.0077(5) 0.0018(6) 0.0043(6)

loop_
_atom_type_symbol
_atom_type_description
_atom_type_scat_dispersion_real
_atom_type_scat_dispersion_imag
_atom_type_scat_source
C C 0.0033 0.0000 'International Tables Vol C Tables 4.2.6.8 and 6.1.1.4'
H H 0.0000 0.0000 'International Tables Vol C Tables 4.2.6.8 and 6.1.1.4'
N N 0.0061 0.0000 'International Tables Vol C Tables 4.2.6.8 and 6.1.1.4'
O O 0.0106 0.0000 'International Tables Vol C Tables 4.2.6.8 and 6.1.1.4'

loop_
_geom_angle_atom_site_label_1
_geom_angle_atom_site_label_2
_geom_angle_atom_site_label_3
_geom_angle
C4 O2 C5 121.30(10)
C11 O4 C12 120.84(11)
C18 O6 C19 121.04(10)
C1 N1 H1A 108.9(13)
C1 N1 H1B 110.4(17)
H1A N1 H1B 107(2)
N1 C1 C9 105.59(9)
N1 C1 C16 107.50(10)
C9 C1 C16 108.93(9)
N1 C1 C2 112.34(9)
C9 C1 C2 112.15(10)
C16 C1 C2 110.12(9)
C3 C2 C1 114.57(10)
C3 C2 H2A 108.6
C1 C2 H2A 108.6
C3 C2 H2B 108.6
C1 C2 H2B 108.6
H2A C2 H2B 107.6
C4 C3 C2 112.17(10)
C4 C3 H3A 109.2
C2 C3 H3A 109.2
C4 C3 H3B 109.2
C2 C3 H3B 109.2
H3A C3 H3B 107.9
O1 C4 O2 125.08(12)
O1 C4 C3 124.65(12)
O2 C4 C3 110.25(10)
O2 C5 C6 110.32(12)
O2 C5 C8 109.74(11)
C6 C5 C8 112.91(13)
O2 C5 C7 102.03(12)
C6 C5 C7 110.95(13)
C8 C5 C7 110.35(14)
C5 C6 H6A 109.5
C5 C6 H6B 109.5
H6A C6 H6B 109.5
C5 C6 H6C 109.5
H6A C6 H6C 109.5
H6B C6 H6C 109.5
C5 C7 H7A 109.5
C5 C7 H7B 109.5
H7A C7 H7B 109.5
C5 C7 H7C 109.5
H7A C7 H7C 109.5
H7B C7 H7C 109.5
C5 C8 H8A 109.5
C5 C8 H8B 109.5
H8A C8 H8B 109.5
C5 C8 H8C 109.5
H8A C8 H8C 109.5
H8B C8 H8C 109.5
C10 C9 C1 115.51(10)
C10 C9 H9A 108.4
C1 C9 H9A 108.4
C10 C9 H9B 108.4
C1 C9 H9B 108.4
H9A C9 H9B 107.5
C11 C10 C9 112.30(10)
C11 C10 H10A 109.1
C9 C10 H10A 109.1
C11 C10 H10B 109.1
C9 C10 H10B 109.1
H10A C10 H10B 107.9
O3 C11 O4 125.06(11)
O3 C11 C10 124.38(11)
O4 C11 C10 110.55(10)
O4 C12 C14 102.20(13)
O4 C12 C15 110.33(11)
C14 C12 C15 109.42(15)
O4 C12 C13 109.52(13)
C14 C12 C13 111.64(15)
C15 C12 C13 113.18(14)
C12 C13 H13A 109.5
C12 C13 H13B 109.5
H13A C13 H13B 109.5
C12 C13 H13C 109.5
H13A C13 H13C 109.5
H13B C13 H13C 109.5
C12 C14 H14A 109.5
C12 C14 H14B 109.5
H14A C14 H14B 109.5
C12 C14 H14C 109.5
H14A C14 H14C 109.5
H14B C14 H14C 109.5
C12 C15 H15A 109.5
C12 C15 H15B 109.5
H15A C15 H15B 109.5
C12 C15 H15C 109.5
H15A C15 H15C 109.5
H15B C15 H15C 109.5
C17 C16 C1 115.45(9)
C17 C16 H16A 108.4
C1 C16 H16A 108.4
C17 C16 H16B 108.4
C1 C16 H16B 108.4
H16A C16 H16B 107.5
C18 C17 C16 110.87(10)
C18 C17 H17A 109.5
C16 C17 H17A 109.5
C18 C17 H17B 109.5
C16 C17 H17B 109.5
H17A C17 H17B 108.1
O5 C18 O6 124.88(12)
O5 C18 C17 124.41(12)
O6 C18 C17 110.70(10)
O6 C19 C22 108.26(12)
O6 C19 C21 112.23(11)
C22 C19 C21 112.59(13)
O6 C19 C20 102.07(11)
C22 C19 C20 111.06(13)
C21 C19 C20 110.14(14)
C19 C20 H20A 109.5
C19 C20 H20B 109.5
H20A C20 H20B 109.5
C19 C20 H20C 109.5
H20A C20 H20C 109.5
H20B C20 H20C 109.5
C19 C21 H21A 109.5
C19 C21 H21B 109.5
H21A C21 H21B 109.5
C19 C21 H21C 109.5
H21A C21 H21C 109.5
H21B C21 H21C 109.5
C19 C22 H22A 109.5
C19 C22 H22B 109.5
H22A C22 H22B 109.5
C19 C22 H22C 109.5
H22A C22 H22C 109.5
H22B C22 H22C 109.5

loop_
_geom_bond_atom_site_label_1
_geom_bond_atom_site_label_2
_geom_bond_distance
O1 C4 1.2120(16)
O2 C4 1.3406(15)
O2 C5 1.4759(16)
O3 C11 1.2114(16)
O4 C11 1.3350(15)
O4 C12 1.4822(17)
O5 C18 1.2101(16)
O6 C18 1.3428(15)
O6 C19 1.4775(16)
N1 C1 1.4811(15)
N1 H1A 0.869(9)
N1 H1B 0.859(10)
C1 C9 1.5351(16)
C1 C16 1.5369(17)
C1 C2 1.5443(16)
C2 C3 1.5265(18)
C2 H2A 0.9900
C2 H2B 0.9900
C3 C4 1.5103(17)
C3 H3A 0.9900
C3 H3B 0.9900
C5 C6 1.519(2)
C5 C8 1.521(2)
C5 C7 1.521(2)
C6 H6A 0.9800
C6 H6B 0.9800
C6 H6C 0.9800
C7 H7A 0.9800
C7 H7B 0.9800
C7 H7C 0.9800
C8 H8A 0.9800
C8 H8B 0.9800
C8 H8C 0.9800
C9 C10 1.5221(17)
C9 H9A 0.9900
C9 H9B 0.9900
C10 C11 1.5098(17)
C10 H10A 0.9900
C10 H10B 0.9900
C12 C14 1.524(2)
C12 C15 1.524(2)
C12 C13 1.527(3)
C13 H13A 0.9800
C13 H13B 0.9800
C13 H13C 0.9800
C14 H14A 0.9800
C14 H14B 0.9800
C14 H14C 0.9800
C15 H15A 0.9800
C15 H15B 0.9800
C15 H15C 0.9800
C16 C17 1.5300(17)
C16 H16A 0.9900
C16 H16B 0.9900
C17 C18 1.5095(18)
C17 H17A 0.9900
C17 H17B 0.9900
C19 C22 1.524(2)
C19 C21 1.525(2)
C19 C20 1.526(2)
C20 H20A 0.9800
C20 H20B 0.9800
C20 H20C 0.9800
C21 H21A 0.9800
C21 H21B 0.9800
C21 H21C 0.9800
C22 H22A 0.9800
C22 H22B 0.9800
C22 H22C 0.9800

loop_
_geom_hbond_atom_site_label_D
_geom_hbond_atom_site_label_H
_geom_hbond_atom_site_label_A
_geom_hbond_site_symmetry_A
_geom_hbond_distance_DH
_geom_hbond_distance_HA
_geom_hbond_distance_DA
_geom_hbond_angle_DHA
C22 H22A O5 1 0.98 2.57 3.093(2) 113.6
C21 H21B O5 1 0.98 2.39 2.925(2) 113.8
C15 H15A O3 1 0.98 2.45 3.0005(19) 115.0
C13 H13B O3 1 0.98 2.40 2.986(2) 117.8
C6 H6B O1 1 0.98 2.42 2.973(2) 115.3
C8 H8A O1 1 0.98 2.47 3.039(2) 116.3
N1 H1A O3 2_775 0.869(9) 2.390(13) 3.2009(15) 155.5(19)
N1 H1B O5 2_774 0.859(10) 2.597(10) 3.4466(17) 170(2)

loop_
_geom_torsion_atom_site_label_1
_geom_torsion_atom_site_label_2
_geom_torsion_atom_site_label_3
_geom_torsion_atom_site_label_4
_geom_torsion
N1 C1 C2 C3 62.03(13)
C9 C1 C2 C3 -56.71(13)
C16 C1 C2 C3 -178.19(10)
C1 C2 C3 C4 -171.72(10)
C5 O2 C4 O1 -1.0(2)
C5 O2 C4 C3 177.77(11)
C2 C3 C4 O1 -23.82(19)
C2 C3 C4 O2 157.37(10)
C4 O2 C5 C6 60.72(17)
C4 O2 C5 C8 -64.31(16)
C4 O2 C5 C7 178.67(13)
N1 C1 C9 C10 178.95(10)
C16 C1 C9 C10 63.75(13)
C2 C1 C9 C10 -58.40(14)
C1 C9 C10 C11 176.32(10)
C12 O4 C11 O3 0.4(2)
C12 O4 C11 C10 179.61(12)
C9 C10 C11 O3 -2.92(18)
C9 C10 C11 O4 177.86(11)
C11 O4 C12 C14 -179.14(14)
C11 O4 C12 C15 -62.85(18)
C11 O4 C12 C13 62.38(17)
N1 C1 C16 C17 63.55(12)
C9 C1 C16 C17 177.51(10)
C2 C1 C16 C17 -59.12(13)
C1 C16 C17 C18 -168.14(10)
C19 O6 C18 O5 -7.7(2)
C19 O6 C18 C17 172.59(11)
C16 C17 C18 O5 28.00(18)
C16 C17 C18 O6 -152.32(10)
C18 O6 C19 C22 -66.16(16)
C18 O6 C19 C21 58.72(17)
C18 O6 C19 C20 176.61(13)

loop_
_cod_related_entry_id
_cod_related_entry_database
_cod_related_entry_code
1 ChemSpider 9103086
